data_1525021
loop_
_publ_author_name
'Oesterreicher, H.'
'Elton, J.'

_publ_section_title
;
 Modification of hydriding properties of La Co5 by partial substituions La
 Co5-x Mx with M= Al, Ga
;
_journal_name_full 'Journal of Solid State Chemistry'
_journal_page_first 295
_journal_page_last 298
_journal_volume 43
_journal_year 1982
_chemical_formula_sum 'Co4.4 Ga0.6 La'
_chemical_name_systematic '(Co0.88 Ga0.12)5 La'
_space_group_IT_number 191
_symmetry_space_group_name_Hall '-P 6 2'
_symmetry_space_group_name_H-M 'P 6/m m m'
_cell_angle_alpha 90
_cell_angle_beta 90
_cell_angle_gamma 120
_cell_formula_units_Z 1
_cell_length_a 5.12
_cell_length_b 5.12
_cell_length_c 3.99
_cell_volume 90.582
_citation_journal_id_ASTM JSSCBI
_cod_data_source_file Oesterreicher_JSSCBI_1982_1016.cif
_cod_data_source_block Co4.4Ga0.6La1
_cod_original_cell_volume 90.58232
_cod_original_formula_sum 'Co4.4 Ga0.6 La1'
_cod_database_code 1525021

loop_
_symmetry_equiv_pos_as_xyz
x,y,z
x-y,x,z
-y,x-y,z
-x,-y,z
-x+y,-x,z
y,-x+y,z
-y,-x,-z
x-y,-y,-z
x,x-y,-z
y,x,-z
-x+y,y,-z
-x,-x+y,-z
-x,-y,-z
-x+y,-x,-z
y,-x+y,-z
x,y,-z
x-y,x,-z
-y,x-y,-z
y,x,z
-x+y,y,z
-x,-x+y,z
-y,-x,z
x-y,-y,z
x,x-y,z

loop_
_atom_site_label
_atom_site_type_symbol
_atom_site_fract_x
_atom_site_fract_y
_atom_site_fract_z
_atom_site_occupancy
_atom_site_U_iso_or_equiv
Ga2 Ga 0.5 0 0.5 0.12 0.0
La1 La 0 0 0 1 0.0
Co2 Co 0.5 0 0.5 0.88 0.0
Ga1 Ga 0.3333 0.6667 0 0.12 0.0
Co1 Co 0.3333 0.6667 0 0.88 0.0
